data_1561573
loop_
_publ_author_name
'Guo, Quansheng'
'Assoud, Abdeljalil'
'Kleinke, Holger'

_publ_section_title
;
 Different site occupancies in substitution variants of Mo3Sb7
;
_journal_name_full 'Journal of Solid State Chemistry'
_journal_page_first 123
_journal_page_last 129
_journal_paper_doi 10.1016/j.jssc.2015.08.017
_journal_volume 236
_journal_year 2016
_chemical_formula_sum 'Mo2.85 Ni0.21 Sb7'
_chemical_formula_weight 1138.01
_space_group_IT_number 229
_space_group_name_Hall '-I 4 2 3'
_space_group_name_H-M_alt 'I m -3 m'
_symmetry_cell_setting cubic
_symmetry_space_group_name_H-M 'I m -3 m'
_atom_sites_solution_hydrogens none
_atom_sites_solution_primary direct
_atom_sites_solution_secondary difmap
_audit_creation_method SHELXL-2014
_cell_angle_alpha 90.00
_cell_angle_beta 90.00
_cell_angle_gamma 90.00
_cell_formula_units_Z 4
_cell_length_a 9.5653(4)
_cell_length_b 9.5653(4)
_cell_length_c 9.5653(4)
_cell_measurement_temperature 293(2)
_cell_volume 875.18(6)
_computing_cell_refinement 'SMART, 'Bruker APEX II'
_computing_data_collection 'Bruker Kappa APEX II'
_computing_data_reduction 'SAINT, 'Bruker APEX II'
_computing_structure_refinement 'SHELXL-2013 (Sheldrick, 2014)'
_computing_structure_solution 'SHELXL-2013 (Sheldrick, 2014)'
_diffrn_ambient_temperature 296(2)
_diffrn_measured_fraction_theta_full 0.994
_diffrn_measured_fraction_theta_max 0.994
_diffrn_radiation_monochromator graphite
_diffrn_radiation_source 'fine-focus sealed tube'
_diffrn_radiation_type MoK\a
_diffrn_radiation_wavelength 0.71073
_diffrn_reflns_av_R_equivalents 0.0193
_diffrn_reflns_av_sigmaI/netI 0.0132
_diffrn_reflns_limit_h_max 6
_diffrn_reflns_limit_h_min -10
_diffrn_reflns_limit_k_max 3
_diffrn_reflns_limit_k_min -13
_diffrn_reflns_limit_l_max 12
_diffrn_reflns_limit_l_min -8
_diffrn_reflns_number 916
_diffrn_reflns_theta_full 29.90
_diffrn_reflns_theta_max 29.90
_diffrn_reflns_theta_min 3.01
_exptl_absorpt_coefficient_mu 25.526
_exptl_absorpt_correction_T_max 0.75
_exptl_absorpt_correction_T_min 0.50
_exptl_absorpt_correction_type experimental
_exptl_absorpt_process_details SADABS
_exptl_crystal_colour black
_exptl_crystal_density_diffrn 8.637
_exptl_crystal_density_method 'not measured'
_exptl_crystal_description block
_exptl_crystal_F_000 1930
_exptl_crystal_size_max 0.08
_exptl_crystal_size_mid 0.06
_exptl_crystal_size_min 0.02
_refine_diff_density_max 0.696
_refine_diff_density_min -1.046
_refine_diff_density_rms 0.219
_refine_ls_extinction_coef 0.0182(7)
_refine_ls_extinction_expression Fc^*^=kFc[1+0.001xFc^2^\l^3^/sin(2\q)]^-1/4^
_refine_ls_extinction_method SHELXL
_refine_ls_goodness_of_fit_ref 1.571
_refine_ls_matrix_type full
_refine_ls_number_parameters 12
_refine_ls_number_reflns 154
_refine_ls_number_restraints 0
_refine_ls_restrained_S_all 1.571
_refine_ls_R_factor_all 0.0178
_refine_ls_R_factor_gt 0.0176
_refine_ls_shift/su_max 0.000
_refine_ls_shift/su_mean 0.000
_refine_ls_structure_factor_coef Fsqd
_refine_ls_weighting_details 'calc w=1/[\s^2^(Fo^2^)+(0.0069P)^2^+13.5294P] where P=(Fo^2^+2Fc^2^)/3'
_refine_ls_weighting_scheme calc
_refine_ls_wR_factor_gt 0.0402
_refine_ls_wR_factor_ref 0.0405
_reflns_number_gt 153
_reflns_number_total 154
_reflns_threshold_expression >2sigma(I)
_cod_data_source_file JSSC-2016-236-123.cif
_cod_data_source_block nimonisb
_cod_original_sg_symbol_H-M Im-3m
_cod_database_code 1561573

loop_
_symmetry_equiv_pos_as_xyz
'x, y, z'
'-x, -y, z'
'-x, y, -z'
'x, -y, -z'
'z, x, y'
'z, -x, -y'
'-z, -x, y'
'-z, x, -y'
'y, z, x'
'-y, z, -x'
'y, -z, -x'
'-y, -z, x'
'y, x, -z'
'-y, -x, -z'
'y, -x, z'
'-y, x, z'
'x, z, -y'
'-x, z, y'
'-x, -z, -y'
'x, -z, y'
'z, y, -x'
'z, -y, x'
'-z, y, x'
'-z, -y, -x'
'x+1/2, y+1/2, z+1/2'
'-x+1/2, -y+1/2, z+1/2'
'-x+1/2, y+1/2, -z+1/2'
'x+1/2, -y+1/2, -z+1/2'
'z+1/2, x+1/2, y+1/2'
'z+1/2, -x+1/2, -y+1/2'
'-z+1/2, -x+1/2, y+1/2'
'-z+1/2, x+1/2, -y+1/2'
'y+1/2, z+1/2, x+1/2'
'-y+1/2, z+1/2, -x+1/2'
'y+1/2, -z+1/2, -x+1/2'
'-y+1/2, -z+1/2, x+1/2'
'y+1/2, x+1/2, -z+1/2'
'-y+1/2, -x+1/2, -z+1/2'
'y+1/2, -x+1/2, z+1/2'
'-y+1/2, x+1/2, z+1/2'
'x+1/2, z+1/2, -y+1/2'
'-x+1/2, z+1/2, y+1/2'
'-x+1/2, -z+1/2, -y+1/2'
'x+1/2, -z+1/2, y+1/2'
'z+1/2, y+1/2, -x+1/2'
'z+1/2, -y+1/2, x+1/2'
'-z+1/2, y+1/2, x+1/2'
'-z+1/2, -y+1/2, -x+1/2'
'-x, -y, -z'
'x, y, -z'
'x, -y, z'
'-x, y, z'
'-z, -x, -y'
'-z, x, y'
'z, x, -y'
'z, -x, y'
'-y, -z, -x'
'y, -z, x'
'-y, z, x'
'y, z, -x'
'-y, -x, z'
'y, x, z'
'-y, x, -z'
'y, -x, -z'
'-x, -z, y'
'x, -z, -y'
'x, z, y'
'-x, z, -y'
'-z, -y, x'
'-z, y, -x'
'z, -y, -x'
'z, y, x'
'-x+1/2, -y+1/2, -z+1/2'
'x+1/2, y+1/2, -z+1/2'
'x+1/2, -y+1/2, z+1/2'
'-x+1/2, y+1/2, z+1/2'
'-z+1/2, -x+1/2, -y+1/2'
'-z+1/2, x+1/2, y+1/2'
'z+1/2, x+1/2, -y+1/2'
'z+1/2, -x+1/2, y+1/2'
'-y+1/2, -z+1/2, -x+1/2'
'y+1/2, -z+1/2, x+1/2'
'-y+1/2, z+1/2, x+1/2'
'y+1/2, z+1/2, -x+1/2'
'-y+1/2, -x+1/2, z+1/2'
'y+1/2, x+1/2, z+1/2'
'-y+1/2, x+1/2, -z+1/2'
'y+1/2, -x+1/2, -z+1/2'
'-x+1/2, -z+1/2, y+1/2'
'x+1/2, -z+1/2, -y+1/2'
'x+1/2, z+1/2, y+1/2'
'-x+1/2, z+1/2, -y+1/2'
'-z+1/2, -y+1/2, x+1/2'
'-z+1/2, y+1/2, -x+1/2'
'z+1/2, -y+1/2, -x+1/2'
'z+1/2, y+1/2, x+1/2'

loop_
_atom_site_label
_atom_site_type_symbol
_atom_site_fract_x
_atom_site_fract_y
_atom_site_fract_z
_atom_site_U_iso_or_equiv
_atom_site_adp_type
_atom_site_occupancy
_atom_site_symmetry_multiplicity
_atom_site_calc_flag
_atom_site_refinement_flags
_atom_site_disorder_assembly
_atom_site_disorder_group
Mo1 Mo 0.34298(11) 0.0000 0.0000 0.0043(5) Uani 0.95(3) 8 d SP . .
Ni1 Ni 0.34298(11) 0.0000 0.0000 0.0043(5) Uani 0.05(3) 8 d SP . .
Sb1 Sb 0.2500 0.0000 0.5000 0.0069(3) Uani 1 8 d S . .
Sb2 Sb 0.16254(4) 0.16254(4) 0.16254(4) 0.0068(3) Uani 1 6 d S . .
Ni2 Ni 0.0000 0.0000 0.0000 0.007 Uiso 0.120(14) 48 d SP . .

loop_
_atom_site_aniso_label
_atom_site_aniso_U_11
_atom_site_aniso_U_22
_atom_site_aniso_U_33
_atom_site_aniso_U_23
_atom_site_aniso_U_13
_atom_site_aniso_U_12
Mo1 0.0062(6) 0.0033(5) 0.0033(5) 0.000 0.000 0.000
Ni1 0.0062(6) 0.0033(5) 0.0033(5) 0.000 0.000 0.000
Sb1 0.0060(4) 0.0074(3) 0.0074(3) 0.000 0.000 0.000
Sb2 0.0068(3) 0.0068(3) 0.0068(3) 0.00128(14) 0.00128(14) 0.00128(14)

loop_
_atom_type_symbol
_atom_type_description
_atom_type_scat_dispersion_real
_atom_type_scat_dispersion_imag
_atom_type_scat_source
Ni Ni 0.3393 1.1124 'International Tables Vol C Tables 4.2.6.8 and 6.1.1.4'
Mo Mo -1.6832 0.6857 'International Tables Vol C Tables 4.2.6.8 and 6.1.1.4'
Sb Sb -0.5866 1.5461 'International Tables Vol C Tables 4.2.6.8 and 6.1.1.4'

loop_
_geom_angle_atom_site_label_1
_geom_angle_atom_site_label_2
_geom_angle_atom_site_label_3
_geom_angle
_geom_angle_site_symmetry_1
_geom_angle_site_symmetry_3
Sb2 Mo1 Sb2 103.74(4) 4 .
Sb2 Mo1 Sb2 67.59(2) 4 51
Sb2 Mo1 Sb2 67.59(2) . 51
Sb2 Mo1 Sb2 67.59(2) 4 50
Sb2 Mo1 Sb2 67.59(2) . 50
Sb2 Mo1 Sb2 103.74(4) 51 50
Sb2 Mo1 Sb1 143.075(6) 4 5
Sb2 Mo1 Sb1 81.800(11) . 5
Sb2 Mo1 Sb1 143.075(6) 51 5
Sb2 Mo1 Sb1 81.800(11) 50 5
Sb2 Mo1 Sb1 143.075(6) 4 81
Sb2 Mo1 Sb1 81.800(11) . 81
Sb2 Mo1 Sb1 81.800(11) 51 81
Sb2 Mo1 Sb1 143.075(6) 50 81
Sb1 Mo1 Sb1 73.567(17) 5 81
Sb2 Mo1 Sb1 81.800(11) 4 53_655
Sb2 Mo1 Sb1 143.075(6) . 53_655
Sb2 Mo1 Sb1 81.800(11) 51 53_655
Sb2 Mo1 Sb1 143.075(6) 50 53_655
Sb1 Mo1 Sb1 115.74(4) 5 53_655
Sb1 Mo1 Sb1 73.567(17) 81 53_655
Sb2 Mo1 Sb1 81.800(11) 4 33_544
Sb2 Mo1 Sb1 143.075(6) . 33_544
Sb2 Mo1 Sb1 143.075(6) 51 33_544
Sb2 Mo1 Sb1 81.800(11) 50 33_544
Sb1 Mo1 Sb1 73.567(17) 5 33_544
Sb1 Mo1 Sb1 115.74(4) 81 33_544
Sb1 Mo1 Sb1 73.567(17) 53_655 33_544
Sb2 Mo1 Mo1 128.13(2) 4 49_655
Sb2 Mo1 Mo1 128.13(2) . 49_655
Sb2 Mo1 Mo1 128.13(2) 51 49_655
Sb2 Mo1 Mo1 128.13(2) 50 49_655
Sb1 Mo1 Mo1 57.868(18) 5 49_655
Sb1 Mo1 Mo1 57.868(18) 81 49_655
Sb1 Mo1 Mo1 57.868(18) 53_655 49_655
Sb1 Mo1 Mo1 57.868(18) 33_544 49_655
Sb2 Mo1 Ni1 128.13(2) 4 49_655
Sb2 Mo1 Ni1 128.13(2) . 49_655
Sb2 Mo1 Ni1 128.13(2) 51 49_655
Sb2 Mo1 Ni1 128.13(2) 50 49_655
Sb1 Mo1 Ni1 57.868(18) 5 49_655
Sb1 Mo1 Ni1 57.868(18) 81 49_655
Sb1 Mo1 Ni1 57.868(18) 53_655 49_655
Sb1 Mo1 Ni1 57.868(18) 33_544 49_655
Mo1 Mo1 Ni1 0.0 49_655 49_655
Ni1 Sb1 Ni1 135.82(2) 9 77
Ni1 Sb1 Mo1 135.82(2) 9 77
Ni1 Sb1 Mo1 0.00(4) 77 77
Ni1 Sb1 Mo1 0.0 9 9
Ni1 Sb1 Mo1 135.82(2) 77 9
Mo1 Sb1 Mo1 135.82(2) 77 9
Ni1 Sb1 Ni1 64.26(4) 9 57_556
Ni1 Sb1 Ni1 135.82(2) 77 57_556
Mo1 Sb1 Ni1 135.82(2) 77 57_556
Mo1 Sb1 Ni1 64.26(4) 9 57_556
Ni1 Sb1 Ni1 135.82(2) 9 29_545
Ni1 Sb1 Ni1 64.26(4) 77 29_545
Mo1 Sb1 Ni1 64.26(4) 77 29_545
Mo1 Sb1 Ni1 135.82(2) 9 29_545
Ni1 Sb1 Ni1 135.82(2) 57_556 29_545
Ni1 Sb1 Mo1 64.26(4) 9 57_556
Ni1 Sb1 Mo1 135.82(2) 77 57_556
Mo1 Sb1 Mo1 135.82(2) 77 57_556
Mo1 Sb1 Mo1 64.26(4) 9 57_556
Ni1 Sb1 Mo1 0.0 57_556 57_556
Ni1 Sb1 Mo1 135.82(2) 29_545 57_556
Ni1 Sb1 Mo1 135.82(2) 9 29_545
Ni1 Sb1 Mo1 64.26(4) 77 29_545
Mo1 Sb1 Mo1 64.26(4) 77 29_545
Mo1 Sb1 Mo1 135.82(2) 9 29_545
Ni1 Sb1 Mo1 135.82(2) 57_556 29_545
Ni1 Sb1 Mo1 0.00(4) 29_545 29_545
Mo1 Sb1 Mo1 135.82(2) 57_556 29_545
Ni2 Sb2 Ni1 73.39(2) . 9
Ni2 Sb2 Mo1 73.39(2) . .
Ni1 Sb2 Mo1 112.178(19) 9 .
Ni2 Sb2 Mo1 73.39(2) . 5
Ni1 Sb2 Mo1 112.178(19) 9 5
Mo1 Sb2 Mo1 112.178(19) . 5
Ni2 Sb2 Mo1 73.39(2) . 9
Ni1 Sb2 Mo1 0.0 9 9
Mo1 Sb2 Mo1 112.178(19) . 9
Mo1 Sb2 Mo1 112.178(19) 5 9
Ni2 Sb2 Ni1 73.39(2) . 5
Ni1 Sb2 Ni1 112.178(19) 9 5
Mo1 Sb2 Ni1 112.178(19) . 5
Mo1 Sb2 Ni1 0.0 5 5
Mo1 Sb2 Ni1 112.178(19) 9 5
Ni2 Sb2 Sb2 180.00(2) . 73
Ni1 Sb2 Sb2 106.61(2) 9 73
Mo1 Sb2 Sb2 106.61(2) . 73
Mo1 Sb2 Sb2 106.61(2) 5 73
Mo1 Sb2 Sb2 106.61(2) 9 73
Ni1 Sb2 Sb2 106.61(2) 5 73
Ni2 Sb2 Sb2 54.7 . 52
Ni1 Sb2 Sb2 56.205(11) 9 52
Mo1 Sb2 Sb2 128.13(2) . 52
Mo1 Sb2 Sb2 56.205(11) 5 52
Mo1 Sb2 Sb2 56.205(11) 9 52
Ni1 Sb2 Sb2 56.205(11) 5 52
Sb2 Sb2 Sb2 125.3 73 52
Ni2 Sb2 Sb2 54.7 . 50
Ni1 Sb2 Sb2 128.13(2) 9 50
Mo1 Sb2 Sb2 56.205(11) . 50
Mo1 Sb2 Sb2 56.205(11) 5 50
Mo1 Sb2 Sb2 128.13(2) 9 50
Ni1 Sb2 Sb2 56.205(11) 5 50
Sb2 Sb2 Sb2 125.3 73 50
Sb2 Sb2 Sb2 90.0 52 50
Ni2 Sb2 Sb2 54.7 . 51
Ni1 Sb2 Sb2 56.205(11) 9 51
Mo1 Sb2 Sb2 56.205(11) . 51
Mo1 Sb2 Sb2 128.13(2) 5 51
Mo1 Sb2 Sb2 56.205(11) 9 51
Ni1 Sb2 Sb2 128.13(2) 5 51
Sb2 Sb2 Sb2 125.3 73 51
Sb2 Sb2 Sb2 90.0 52 51
Sb2 Sb2 Sb2 90.0 50 51
Sb2 Ni2 Sb2 180.00(4) 49 .
Sb2 Ni2 Sb2 109.5 49 52
Sb2 Ni2 Sb2 70.5 . 52
Sb2 Ni2 Sb2 70.5 49 2
Sb2 Ni2 Sb2 109.5 . 2
Sb2 Ni2 Sb2 70.5 52 2
Sb2 Ni2 Sb2 109.5 49 50
Sb2 Ni2 Sb2 70.5 . 50
Sb2 Ni2 Sb2 109.5 52 50
Sb2 Ni2 Sb2 180.00(4) 2 50
Sb2 Ni2 Sb2 70.5 49 3
Sb2 Ni2 Sb2 109.5 . 3
Sb2 Ni2 Sb2 70.5 52 3
Sb2 Ni2 Sb2 109.5 2 3
Sb2 Ni2 Sb2 70.5 50 3
Sb2 Ni2 Sb2 109.5 49 51
Sb2 Ni2 Sb2 70.5 . 51
Sb2 Ni2 Sb2 109.5 52 51
Sb2 Ni2 Sb2 70.5 2 51
Sb2 Ni2 Sb2 109.5 50 51
Sb2 Ni2 Sb2 180.00(4) 3 51
Sb2 Ni2 Sb2 70.5 49 4
Sb2 Ni2 Sb2 109.5 . 4
Sb2 Ni2 Sb2 180.00(3) 52 4
Sb2 Ni2 Sb2 109.5 2 4
Sb2 Ni2 Sb2 70.5 50 4
Sb2 Ni2 Sb2 109.5 3 4
Sb2 Ni2 Sb2 70.5 51 4

loop_
_geom_bond_atom_site_label_1
_geom_bond_atom_site_label_2
_geom_bond_distance
_geom_bond_site_symmetry_2
Mo1 Sb2 2.7953(7) 4
Mo1 Sb2 2.7953(7) .
Mo1 Sb2 2.7953(7) 51
Mo1 Sb2 2.7953(7) 50
Mo1 Sb1 2.8239(6) 5
Mo1 Sb1 2.8239(6) 81
Mo1 Sb1 2.8239(6) 53_655
Mo1 Sb1 2.8239(6) 33_544
Mo1 Mo1 3.004(2) 49_655
Mo1 Ni1 3.004(2) 49_655
Sb1 Ni1 2.8239(6) 9
Sb1 Ni1 2.8239(6) 77
Sb1 Mo1 2.8239(6) 77
Sb1 Mo1 2.8239(6) 9
Sb1 Ni1 2.8239(6) 57_556
Sb1 Ni1 2.8239(6) 29_545
Sb1 Mo1 2.8239(6) 57_556
Sb1 Mo1 2.8239(6) 29_545
Sb2 Ni2 2.6930(7) .
Sb2 Ni1 2.7953(7) 9
Sb2 Mo1 2.7953(7) 5
Sb2 Mo1 2.7953(7) 9
Sb2 Ni1 2.7953(7) 5
Sb2 Sb2 2.8978(14) 73
Sb2 Sb2 3.1096(8) 52
Sb2 Sb2 3.1096(8) 50
Sb2 Sb2 3.1096(8) 51
Ni2 Sb2 2.6930(7) 49
Ni2 Sb2 2.6930(7) 52
Ni2 Sb2 2.6930(7) 2
Ni2 Sb2 2.6930(7) 50
Ni2 Sb2 2.6930(7) 3
Ni2 Sb2 2.6930(7) 51
Ni2 Sb2 2.6930(7) 4
